data_7056013
loop_
_publ_author_name
'Kalaiarasi, G.'
'Jain, Ruchi'
'Puschman, H.'
'Poorna Chandrika, S.'
'Preethi, K.'
'Prabhakaran, R.'

_publ_section_title
;
 New binuclear Ni(ii) metallates containing ONS chelators: synthesis,
 characterisation, DNA binding, DNA cleavage, protein binding, antioxidant
 activity, antimicrobial and in vitro cytotoxicity
;
_journal_issue 7
_journal_name_full 'New J. Chem.'
_journal_page_first 2543
_journal_paper_doi 10.1039/C6NJ03516G
_journal_volume 41
_journal_year 2017
_chemical_formula_moiety 'C56 H50 N6 Ni2 O4 P2 S2, 2(C3 H6 O)'
_chemical_formula_sum 'C62 H62 N6 Ni2 O6 P2 S2'
_chemical_formula_weight 1230.65
_space_group_crystal_system triclinic
_space_group_IT_number 2
_space_group_name_Hall '-P 1'
_space_group_name_H-M_alt 'P -1'
_symmetry_space_group_name_Hall '-P 1'
_symmetry_space_group_name_H-M 'P -1'
_atom_sites_solution_hydrogens mixed
_audit_creation_date 2015-08-18
_audit_creation_method
;
Olex2 1.2-dev
(compiled 2015.06.29 svn.r3191 for OlexSys, GUI svn.r3563)
;
_audit_update_record
;
2016-10-20 deposited with the CCDC.
2017-02-16 downloaded from the CCDC.
;
_cell_angle_alpha 102.602(5)
_cell_angle_beta 91.453(5)
_cell_angle_gamma 101.450(6)
_cell_formula_units_Z 1
_cell_length_a 9.6317(7)
_cell_length_b 11.2106(7)
_cell_length_c 13.6662(8)
_cell_measurement_reflns_used 6421
_cell_measurement_temperature 120.00(10)
_cell_measurement_theta_max 32.5100
_cell_measurement_theta_min 2.5710
_cell_volume 1407.79(16)
_computing_cell_refinement
;
CrysAlisPro, Agilent Technologies,
Version 1.171.38.7t (release 04-09-2014 CrysAlis171 .NET)
(compiled Sep  4 2014,14:28:23)
;
_computing_data_collection
;
CrysAlisPro, Agilent Technologies,
Version 1.171.38.7t (release 04-09-2014 CrysAlis171 .NET)
(compiled Sep  4 2014,14:28:23)
;
_computing_data_reduction
;
CrysAlisPro, Agilent Technologies,
Version 1.171.38.7t (release 04-09-2014 CrysAlis171 .NET)
(compiled Sep  4 2014,14:28:23)
;
_computing_molecular_graphics 'Olex2 (Dolomanov et al., 2009)'
_computing_publication_material 'Olex2 (Dolomanov et al., 2009)'
_computing_structure_refinement 'ShelXL (Sheldrick, 2015)'
_computing_structure_solution 'olex2.solve (Bourhis et al., 2015)'
_diffrn_ambient_environment N~2~
_diffrn_ambient_temperature 120.00(10)
_diffrn_detector 'CCD plate'
_diffrn_detector_area_resol_mean 16.1511
_diffrn_detector_type Sapphire3
_diffrn_measured_fraction_theta_full 1.000
_diffrn_measured_fraction_theta_max 1.000
_diffrn_measurement_details
;
#__ type_ start__ end____ width___ exp.time_
  1 omega  -14.00   99.00   1.0000   10.0000
omega____ theta____ kappa____ phi______ frames
    -       26.9679    0.0000  -90.0000 113

#__ type_ start__ end____ width___ exp.time_
  2 omega   21.00   97.00   1.0000   10.0000
omega____ theta____ kappa____ phi______ frames
    -       26.9679   77.0000  -90.0000 76

#__ type_ start__ end____ width___ exp.time_
  3 omega  -22.00   69.00   1.0000   10.0000
omega____ theta____ kappa____ phi______ frames
    -       26.9679 -100.0000   90.0000 91

#__ type_ start__ end____ width___ exp.time_
  4 omega    7.00   67.00   1.0000   10.0000
omega____ theta____ kappa____ phi______ frames
    -       26.9679 -100.0000    0.0000 60

#__ type_ start__ end____ width___ exp.time_
  5 omega   10.00   71.00   1.0000   10.0000
omega____ theta____ kappa____ phi______ frames
    -       26.9679 -103.0000 -154.0000 61

#__ type_ start__ end____ width___ exp.time_
  6 omega  -24.00   19.00   1.0000   10.0000
omega____ theta____ kappa____ phi______ frames
    -       26.9679 -100.0000  150.0000 43
;
_diffrn_measurement_device 'four-circle diffractometer'
_diffrn_measurement_device_type 'Xcalibur, Sapphire3'
_diffrn_measurement_method '\w scans'
_diffrn_orient_matrix_UB_11 -0.0727933000
_diffrn_orient_matrix_UB_12 -0.0025406000
_diffrn_orient_matrix_UB_13 -0.0119019000
_diffrn_orient_matrix_UB_21 0.0151928000
_diffrn_orient_matrix_UB_22 0.0041302000
_diffrn_orient_matrix_UB_23 -0.0498133000
_diffrn_orient_matrix_UB_31 -0.0120522000
_diffrn_orient_matrix_UB_32 -0.0661209000
_diffrn_orient_matrix_UB_33 -0.0148342000
_diffrn_radiation_monochromator graphite
_diffrn_radiation_probe x-ray
_diffrn_radiation_type MoK\a
_diffrn_radiation_wavelength 0.71073
_diffrn_reflns_av_R_equivalents 0.0286
_diffrn_reflns_av_unetI/netI 0.0439
_diffrn_reflns_Laue_measured_fraction_full 1.000
_diffrn_reflns_Laue_measured_fraction_max 1.000
_diffrn_reflns_limit_h_max 12
_diffrn_reflns_limit_h_min -12
_diffrn_reflns_limit_k_max 14
_diffrn_reflns_limit_k_min -14
_diffrn_reflns_limit_l_max 13
_diffrn_reflns_limit_l_min -18
_diffrn_reflns_number 12955
_diffrn_reflns_point_group_measured_fraction_full 1.000
_diffrn_reflns_point_group_measured_fraction_max 1.000
_diffrn_reflns_theta_full 26.000
_diffrn_reflns_theta_max 27.999
_diffrn_reflns_theta_min 1.903
_diffrn_source 'Enhance (Mo) X-ray Source'
_diffrn_source_current 35
_diffrn_source_voltage 50
_exptl_absorpt_coefficient_mu 0.859
_exptl_absorpt_correction_T_max 0.870
_exptl_absorpt_correction_T_min 0.821
_exptl_absorpt_correction_type analytical
_exptl_absorpt_process_details
;
CrysAlisPro, Agilent Technologies,
Version 1.171.38.7t (release 04-09-2014 CrysAlis171 .NET)
(compiled Sep  4 2014,14:28:23)
Analytical numeric absorption correction using a multifaceted crystal
            model based on expressions derived by R.C. Clark & J.S. Reid.
(Clark, R. C. & Reid, J. S. (1995). Acta Cryst. A51, 887-897)
Empirical absorption correction using spherical harmonics,
 implemented in SCALE3 ABSPACK scaling algorithm.
;
_exptl_crystal_colour 'light green'
_exptl_crystal_colour_modifier light
_exptl_crystal_colour_primary green
_exptl_crystal_density_diffrn 1.452
_exptl_crystal_description irregular
_exptl_crystal_F_000 642
_exptl_crystal_recrystallization_method
'The material was recrystallised from a mixture of water and acetone by slow evaporation'
_exptl_crystal_size_max 0.286
_exptl_crystal_size_mid 0.231
_exptl_crystal_size_min 0.181
_refine_diff_density_max 0.936
_refine_diff_density_min -0.593
_refine_diff_density_rms 0.078
_refine_ls_extinction_method none
_refine_ls_goodness_of_fit_ref 1.047
_refine_ls_hydrogen_treatment constr
_refine_ls_matrix_type full
_refine_ls_number_parameters 364
_refine_ls_number_reflns 6799
_refine_ls_number_restraints 0
_refine_ls_restrained_S_all 1.047
_refine_ls_R_factor_all 0.0490
_refine_ls_R_factor_gt 0.0401
_refine_ls_shift/su_max 0.001
_refine_ls_shift/su_mean 0.000
_refine_ls_structure_factor_coef Fsqd
_refine_ls_weighting_details 'w=1/[\s^2^(Fo^2^)+(0.0467P)^2^+0.9172P] where P=(Fo^2^+2Fc^2^)/3'
_refine_ls_weighting_scheme calc
_refine_ls_wR_factor_gt 0.0983
_refine_ls_wR_factor_ref 0.1045
_reflns_Friedel_coverage 0.000
_reflns_number_gt 5779
_reflns_number_total 6799
_reflns_threshold_expression 'I > 2\s(I)'
_cod_data_source_file c6nj03516g2.cif
_cod_data_source_block nipl16de
_cod_depositor_comments 'Adding full bibliography for 7056013--7056014.cif.'
_cod_database_code 7056013
_chemical_oxdiff_formula 'C62 H62 N6 Ni2 O6 P2 S2'
_shelx_space_group_comment
;
The symmetry employed for this shelxl refinement is uniquely defined
by the following loop, which should always be used as a source of
symmetry information in preference to the above space-group names.
They are only intended as comments.
;
_reflns_odcompleteness_completeness 99.98
_reflns_odcompleteness_iscentric 1
_reflns_odcompleteness_theta 26.32
_olex2_refinement_description
;
1. Fixed Uiso
 At 1.2 times of:
  All C(H) groups, All C(H,H) groups, All N(H) groups
 At 1.5 times of:
  All C(H,H,H) groups
2.a Riding coordinates:
 N3(H3)
2.b Secondary CH2 refined with riding coordinates:
 C16(H16A,H16B)
2.c Aromatic/amide H refined with riding coordinates:
 C18(H18), C22(H22), C8(H8), C19(H19), C12(H12), C26(H26), C20(H20), C13(H13),
 C27(H27), C25(H25), C2(H2), C11(H11), C24(H24), C28(H28), C7(H7), C21(H21),
 C14(H14), C9(H9), C15(H15)
2.d Idealised Me refined as rotating group:
 C6(H6A,H6B,H6C), C30(H30A,H30B,H30C), C31(H31A,H31B,H31C)
;
_shelx_shelxl_version_number 2014/7
_olex2_date_sample_data_collection 2015-08-17
_olex2_exptl_crystal_mounting_method 'The crystal was mounted on a MITIGEN holder in perfluoroether oil'
_olex2_submission_original_sample_id NiPL16DE
_olex2_submission_special_instructions 'No special instructions were received'

loop_
_space_group_symop_operation_xyz
'x, y, z'
'-x, -y, -z'

loop_
_atom_site_label
_atom_site_type_symbol
_atom_site_fract_x
_atom_site_fract_y
_atom_site_fract_z
_atom_site_U_iso_or_equiv
_atom_site_adp_type
_atom_site_occupancy
_atom_site_site_symmetry_order
_atom_site_calc_flag
_atom_site_refinement_flags_posn
Ni1 Ni 0.45769(3) 0.35334(2) 0.68047(2) 0.01505(8) Uani 1 1 d .
S1 S 0.58533(6) 0.47008(5) 0.80813(4) 0.01893(12) Uani 1 1 d .
P1 P 0.38584(6) 0.51126(5) 0.64267(4) 0.01458(12) Uani 1 1 d .
O2 O 0.13992(17) 0.15712(14) 0.42112(11) 0.0239(3) Uani 1 1 d .
O1 O 0.34121(16) 0.25787(13) 0.56794(11) 0.0193(3) Uani 1 1 d .
N1 N 0.6317(2) 0.23767(17) 0.78895(14) 0.0207(4) Uani 1 1 d .
N2 N 0.52728(18) 0.22047(16) 0.71147(13) 0.0173(3) Uani 1 1 d .
N3 N 0.7580(2) 0.39029(17) 0.92151(14) 0.0214(4) Uani 1 1 d .
H3 H 0.7745 0.4688 0.9491 0.026 Uiso 1 1 d R
C18 C 0.1279(2) 0.5813(2) 0.61131(17) 0.0226(5) Uani 1 1 d .
H18 H 0.1808 0.6455 0.5863 0.027 Uiso 1 1 calc R
C17 C 0.1950(2) 0.49711(19) 0.64480(15) 0.0170(4) Uani 1 1 d .
C6 C 0.0273(3) 0.0997(2) 0.34484(18) 0.0290(5) Uani 1 1 d .
H6A H 0.0628 0.0482 0.2896 0.043 Uiso 1 1 calc GR
H6B H -0.0090 0.1633 0.3217 0.043 Uiso 1 1 calc GR
H6C H -0.0474 0.0491 0.3721 0.043 Uiso 1 1 calc GR
C22 C 0.1159(2) 0.4037(2) 0.68506(16) 0.0216(4) Uani 1 1 d .
H22 H 0.1602 0.3472 0.7077 0.026 Uiso 1 1 calc R
C8 C 0.2324(3) -0.1280(2) 0.47597(18) 0.0268(5) Uani 1 1 d .
H8 H 0.2067 -0.2145 0.4544 0.032 Uiso 1 1 calc R
C19 C -0.0178(3) 0.5697(2) 0.61518(18) 0.0277(5) Uani 1 1 d .
H19 H -0.0629 0.6246 0.5909 0.033 Uiso 1 1 calc R
C12 C 0.9053(3) 0.1301(2) 0.98245(19) 0.0312(5) Uani 1 1 d .
H12 H 0.9008 0.0451 0.9584 0.037 Uiso 1 1 calc R
C10 C 0.8335(2) 0.3195(2) 0.96690(16) 0.0191(4) Uani 1 1 d .
C26 C 0.5421(3) 0.9070(2) 0.84023(19) 0.0322(6) Uani 1 1 d .
H26 H 0.5724 0.9870 0.8806 0.039 Uiso 1 1 calc R
C20 C -0.0960(2) 0.4767(2) 0.65516(18) 0.0281(5) Uani 1 1 d .
H20 H -0.1937 0.4689 0.6577 0.034 Uiso 1 1 calc R
C13 C 0.9868(3) 0.1922(2) 1.07007(19) 0.0319(6) Uani 1 1 d .
H13 H 1.0367 0.1494 1.1047 0.038 Uiso 1 1 calc R
C4 C 0.3091(2) 0.13553(18) 0.54101(15) 0.0174(4) Uani 1 1 d .
C27 C 0.4219(3) 0.8295(3) 0.8607(2) 0.0417(7) Uani 1 1 d .
H27 H 0.3700 0.8574 0.9143 0.050 Uiso 1 1 calc R
C25 C 0.6171(3) 0.8659(2) 0.76003(18) 0.0258(5) Uani 1 1 d .
H25 H 0.6991 0.9179 0.7471 0.031 Uiso 1 1 calc R
C23 C 0.4518(2) 0.66834(18) 0.71855(15) 0.0175(4) Uani 1 1 d .
C5 C 0.2009(2) 0.0770(2) 0.46205(16) 0.0196(4) Uani 1 1 d .
C3 C 0.3751(2) 0.05669(19) 0.58528(16) 0.0197(4) Uani 1 1 d .
C2 C 0.4850(2) 0.10447(19) 0.66427(16) 0.0210(4) Uani 1 1 d .
H2 H 0.5308 0.0469 0.6838 0.025 Uiso 1 1 calc R
C1 C 0.6621(2) 0.35257(19) 0.83981(16) 0.0188(4) Uani 1 1 d .
C11 C 0.8298(3) 0.1924(2) 0.92957(18) 0.0254(5) Uani 1 1 d .
H11 H 0.7773 0.1497 0.8698 0.030 Uiso 1 1 calc R
C24 C 0.5720(2) 0.7476(2) 0.69815(17) 0.0217(4) Uani 1 1 d .
H24 H 0.6222 0.7216 0.6431 0.026 Uiso 1 1 calc R
C28 C 0.3787(3) 0.7096(2) 0.80112(19) 0.0351(6) Uani 1 1 d .
H28 H 0.2997 0.6563 0.8167 0.042 Uiso 1 1 calc R
C16 C 0.4275(2) 0.51580(19) 0.51242(15) 0.0168(4) Uani 1 1 d .
H16A H 0.3542 0.4568 0.4665 0.020 Uiso 1 1 calc R
H16B H 0.4268 0.5986 0.5021 0.020 Uiso 1 1 calc R
C7 C 0.1646(3) -0.0517(2) 0.43115(17) 0.0241(5) Uani 1 1 d .
H7 H 0.0940 -0.0883 0.3797 0.029 Uiso 1 1 calc R
C21 C -0.0289(2) 0.3951(2) 0.69141(18) 0.0266(5) Uani 1 1 d .
H21 H -0.0813 0.3342 0.7202 0.032 Uiso 1 1 calc R
C14 C 0.9934(3) 0.3180(2) 1.10566(17) 0.0270(5) Uani 1 1 d .
H14 H 1.0493 0.3606 1.1641 0.032 Uiso 1 1 calc R
C9 C 0.3364(3) -0.0748(2) 0.55132(17) 0.0251(5) Uani 1 1 d .
H9 H 0.3821 -0.1254 0.5806 0.030 Uiso 1 1 calc R
C15 C 0.9175(2) 0.3819(2) 1.05535(16) 0.0226(4) Uani 1 1 d .
H15 H 0.9223 0.4668 1.0804 0.027 Uiso 1 1 calc R
O3 O 0.2134(3) 0.36643(19) 0.92431(15) 0.0482(5) Uani 1 1 d .
C30 C 0.3653(4) 0.2455(3) 0.9703(2) 0.0540(8) Uani 1 1 d .
H30A H 0.4172 0.3236 1.0106 0.081 Uiso 1 1 calc GR
H30B H 0.4282 0.2061 0.9270 0.081 Uiso 1 1 calc GR
H30C H 0.3261 0.1920 1.0132 0.081 Uiso 1 1 calc GR
C31 C 0.1787(4) 0.1600(3) 0.8243(2) 0.0471(8) Uani 1 1 d .
H31A H 0.0865 0.1721 0.8061 0.071 Uiso 1 1 calc GR
H31B H 0.1691 0.0830 0.8459 0.071 Uiso 1 1 calc GR
H31C H 0.2351 0.1568 0.7673 0.071 Uiso 1 1 calc GR
C29 C 0.2509(3) 0.2680(3) 0.9095(2) 0.0354(6) Uani 1 1 d .

loop_
_atom_site_aniso_label
_atom_site_aniso_U_11
_atom_site_aniso_U_22
_atom_site_aniso_U_33
_atom_site_aniso_U_23
_atom_site_aniso_U_13
_atom_site_aniso_U_12
Ni1 0.01643(14) 0.01197(14) 0.01523(14) 0.00228(10) -0.00058(10) 0.00054(10)
S1 0.0208(3) 0.0145(2) 0.0193(3) 0.00138(19) -0.00350(19) 0.00191(19)
P1 0.0146(3) 0.0125(2) 0.0152(2) 0.00285(18) 0.00094(19) -0.00026(18)
O2 0.0267(9) 0.0192(8) 0.0229(8) 0.0040(6) -0.0072(6) -0.0003(6)
O1 0.0222(8) 0.0129(7) 0.0201(7) 0.0024(6) -0.0033(6) -0.0003(6)
N1 0.0201(9) 0.0178(9) 0.0222(9) 0.0025(7) -0.0052(7) 0.0021(7)
N2 0.0154(8) 0.0163(8) 0.0179(8) 0.0018(7) -0.0019(7) 0.0007(6)
N3 0.0249(10) 0.0143(8) 0.0227(9) 0.0020(7) -0.0055(7) 0.0017(7)
C18 0.0220(11) 0.0209(11) 0.0231(11) 0.0033(9) -0.0010(9) 0.0029(8)
C17 0.0145(10) 0.0168(10) 0.0168(9) 0.0001(8) 0.0011(7) 0.0006(7)
C6 0.0278(13) 0.0291(12) 0.0256(12) 0.0035(10) -0.0092(10) 0.0003(10)
C22 0.0213(11) 0.0191(10) 0.0220(10) 0.0034(8) 0.0020(8) -0.0003(8)
C8 0.0322(13) 0.0150(10) 0.0279(12) 0.0010(9) -0.0038(10) -0.0026(9)
C19 0.0250(12) 0.0293(12) 0.0269(12) -0.0013(9) -0.0040(9) 0.0106(9)
C12 0.0382(14) 0.0230(12) 0.0332(13) 0.0048(10) -0.0020(11) 0.0107(10)
C10 0.0169(10) 0.0209(10) 0.0210(10) 0.0080(8) 0.0026(8) 0.0032(8)
C26 0.0386(14) 0.0184(11) 0.0314(13) -0.0026(10) 0.0034(11) -0.0040(10)
C20 0.0171(11) 0.0351(13) 0.0246(11) -0.0051(10) 0.0013(9) 0.0013(9)
C13 0.0382(15) 0.0340(14) 0.0288(12) 0.0106(10) -0.0029(11) 0.0169(11)
C4 0.0187(10) 0.0135(9) 0.0177(9) 0.0025(8) 0.0031(8) -0.0012(8)
C27 0.0448(17) 0.0356(15) 0.0324(14) -0.0094(12) 0.0150(12) -0.0034(12)
C25 0.0248(12) 0.0176(11) 0.0310(12) 0.0033(9) 0.0022(9) -0.0028(9)
C23 0.0196(10) 0.0132(9) 0.0187(10) 0.0033(8) -0.0003(8) 0.0016(8)
C5 0.0204(11) 0.0181(10) 0.0186(10) 0.0045(8) 0.0021(8) -0.0002(8)
C3 0.0211(11) 0.0144(10) 0.0210(10) 0.0010(8) 0.0000(8) 0.0010(8)
C2 0.0233(11) 0.0157(10) 0.0234(11) 0.0035(8) -0.0012(9) 0.0042(8)
C1 0.0166(10) 0.0192(10) 0.0196(10) 0.0041(8) 0.0007(8) 0.0018(8)
C11 0.0266(12) 0.0216(11) 0.0267(12) 0.0033(9) -0.0041(9) 0.0049(9)
C24 0.0200(11) 0.0177(10) 0.0254(11) 0.0036(8) 0.0046(9) 0.0005(8)
C28 0.0336(14) 0.0284(13) 0.0310(13) -0.0047(10) 0.0130(11) -0.0112(10)
C16 0.0164(10) 0.0181(10) 0.0165(9) 0.0053(8) 0.0017(8) 0.0032(8)
C7 0.0259(12) 0.0183(11) 0.0220(11) 0.0014(8) -0.0024(9) -0.0055(9)
C21 0.0223(12) 0.0247(11) 0.0262(12) 0.0009(9) 0.0051(9) -0.0056(9)
C14 0.0307(13) 0.0330(13) 0.0180(10) 0.0049(9) -0.0019(9) 0.0097(10)
C9 0.0302(13) 0.0166(10) 0.0275(12) 0.0041(9) -0.0015(9) 0.0038(9)
C15 0.0251(11) 0.0222(11) 0.0199(10) 0.0038(8) 0.0019(9) 0.0043(9)
O3 0.0688(15) 0.0383(11) 0.0391(11) 0.0025(9) 0.0026(10) 0.0222(10)
C30 0.059(2) 0.061(2) 0.0429(17) 0.0066(15) 0.0005(15) 0.0208(17)
C31 0.0530(19) 0.0326(15) 0.0515(18) 0.0051(13) 0.0153(15) 0.0024(13)
C29 0.0429(16) 0.0350(14) 0.0313(13) 0.0106(11) 0.0126(12) 0.0104(12)

loop_
_atom_type_symbol
_atom_type_description
_atom_type_scat_dispersion_real
_atom_type_scat_dispersion_imag
_atom_type_scat_source
C C 0.0033 0.0016 'International Tables Vol C Tables 4.2.6.8 and 6.1.1.4'
H H 0.0000 0.0000 'International Tables Vol C Tables 4.2.6.8 and 6.1.1.4'
N N 0.0061 0.0033 'International Tables Vol C Tables 4.2.6.8 and 6.1.1.4'
Ni Ni 0.3393 1.1124 'International Tables Vol C Tables 4.2.6.8 and 6.1.1.4'
O O 0.0106 0.0060 'International Tables Vol C Tables 4.2.6.8 and 6.1.1.4'
P P 0.1023 0.0942 'International Tables Vol C Tables 4.2.6.8 and 6.1.1.4'
S S 0.1246 0.1234 'International Tables Vol C Tables 4.2.6.8 and 6.1.1.4'

loop_
_exptl_crystal_face_index_h
_exptl_crystal_face_index_k
_exptl_crystal_face_index_l
_exptl_crystal_face_perp_dist
_exptl_oxdiff_crystal_face_indexfrac_h
_exptl_oxdiff_crystal_face_indexfrac_k
_exptl_oxdiff_crystal_face_indexfrac_l
_exptl_oxdiff_crystal_face_x
_exptl_oxdiff_crystal_face_y
_exptl_oxdiff_crystal_face_z
-1 -15 0 0.1194 -1.2105 -14.6434 -0.4733 0.1310 -0.0553 0.9898
13 -1 -3 0.0902 13.4216 -1.1632 -2.6467 -0.9425 0.3309 -0.0456
-1 15 1 0.1361 -1.1560 15.1118 0.9527 0.0344 -0.0026 -0.9994
-13 2 3 0.0852 -13.4742 2.0017 2.6973 0.9436 -0.3308 -0.0100
1 -15 0 0.1214 0.8620 -15.1690 -0.4637 -0.0187 -0.0265 0.9995
-1 1 -19 0.1165 -1.3605 0.9817 -18.7827 0.3201 0.9190 0.2301
-1 16 -6 0.1251 -1.3284 15.6713 -5.8354 0.1263 0.3352 -0.9336
1 -1 19 0.1121 1.3316 -0.5943 18.6942 -0.3179 -0.9134 -0.2541

loop_
_geom_angle_atom_site_label_1
_geom_angle_atom_site_label_2
_geom_angle_atom_site_label_3
_geom_angle
_geom_angle_site_symmetry_1
S1 Ni1 P1 92.06(2) .
O1 Ni1 S1 176.99(5) .
O1 Ni1 P1 84.99(5) .
O1 Ni1 N2 95.93(7) .
N2 Ni1 S1 87.03(5) .
N2 Ni1 P1 177.52(6) .
C1 S1 Ni1 96.16(7) .
C17 P1 Ni1 113.04(7) .
C17 P1 C23 101.93(10) .
C17 P1 C16 105.82(9) .
C23 P1 Ni1 120.07(7) .
C23 P1 C16 106.60(10) .
C16 P1 Ni1 108.35(7) .
C5 O2 C6 115.86(17) .
C4 O1 Ni1 126.08(13) .
C1 N1 N2 111.33(18) .
N1 N2 Ni1 122.50(13) .
C2 N2 Ni1 124.32(15) .
C2 N2 N1 113.18(18) .
C10 N3 H3 115.3 .
C1 N3 H3 115.3 .
C1 N3 C10 129.36(18) .
C17 C18 H18 119.9 .
C19 C18 H18 119.9 .
C19 C18 C17 120.1(2) .
C18 C17 P1 121.18(16) .
C18 C17 C22 119.6(2) .
C22 C17 P1 119.12(17) .
O2 C6 H6A 109.5 .
O2 C6 H6B 109.5 .
O2 C6 H6C 109.5 .
H6A C6 H6B 109.5 .
H6A C6 H6C 109.5 .
H6B C6 H6C 109.5 .
C17 C22 H22 120.1 .
C21 C22 C17 119.9(2) .
C21 C22 H22 120.1 .
C7 C8 H8 120.1 .
C9 C8 H8 120.1 .
C9 C8 C7 119.7(2) .
C18 C19 H19 120.0 .
C20 C19 C18 120.0(2) .
C20 C19 H19 120.0 .
C13 C12 H12 119.4 .
C13 C12 C11 121.2(2) .
C11 C12 H12 119.4 .
C11 C10 N3 124.30(19) .
C11 C10 C15 118.8(2) .
C15 C10 N3 116.92(19) .
C27 C26 H26 120.1 .
C25 C26 H26 120.1 .
C25 C26 C27 119.8(2) .
C19 C20 H20 120.0 .
C19 C20 C21 120.0(2) .
C21 C20 H20 120.0 .
C12 C13 H13 120.3 .
C14 C13 C12 119.3(2) .
C14 C13 H13 120.3 .
O1 C4 C5 118.78(19) .
O1 C4 C3 123.95(18) .
C3 C4 C5 117.28(18) .
C26 C27 H27 120.1 .
C26 C27 C28 119.7(2) .
C28 C27 H27 120.1 .
C26 C25 H25 119.6 .
C26 C25 C24 120.8(2) .
C24 C25 H25 119.6 .
C24 C23 P1 123.04(17) .
C24 C23 C28 118.88(19) .
C28 C23 P1 118.07(16) .
O2 C5 C4 115.29(18) .
O2 C5 C7 124.23(19) .
C7 C5 C4 120.5(2) .
C4 C3 C2 122.28(19) .
C4 C3 C9 120.87(19) .
C9 C3 C2 116.8(2) .
N2 C2 C3 126.3(2) .
N2 C2 H2 116.8 .
C3 C2 H2 116.8 .
N1 C1 S1 122.72(16) .
N1 C1 N3 121.63(19) .
N3 C1 S1 115.65(15) .
C12 C11 C10 119.6(2) .
C12 C11 H11 120.2 .
C10 C11 H11 120.2 .
C25 C24 H24 120.0 .
C23 C24 C25 119.9(2) .
C23 C24 H24 120.0 .
C27 C28 H28 119.6 .
C23 C28 C27 120.8(2) .
C23 C28 H28 119.6 .
P1 C16 H16A 109.0 .
P1 C16 H16B 109.0 .
C16 C16 P1 112.73(18) 2_666
C16 C16 H16A 109.0 2_666
C16 C16 H16B 109.0 2_666
H16A C16 H16B 107.8 .
C8 C7 H7 119.4 .
C5 C7 C8 121.1(2) .
C5 C7 H7 119.4 .
C22 C21 H21 119.9 .
C20 C21 C22 120.3(2) .
C20 C21 H21 119.9 .
C13 C14 H14 119.7 .
C13 C14 C15 120.6(2) .
C15 C14 H14 119.7 .
C8 C9 C3 120.5(2) .
C8 C9 H9 119.7 .
C3 C9 H9 119.7 .
C10 C15 H15 119.8 .
C14 C15 C10 120.4(2) .
C14 C15 H15 119.8 .
H30A C30 H30B 109.5 .
H30A C30 H30C 109.5 .
H30B C30 H30C 109.5 .
C29 C30 H30A 109.5 .
C29 C30 H30B 109.5 .
C29 C30 H30C 109.5 .
H31A C31 H31B 109.5 .
H31A C31 H31C 109.5 .
H31B C31 H31C 109.5 .
C29 C31 H31A 109.5 .
C29 C31 H31B 109.5 .
C29 C31 H31C 109.5 .
O3 C29 C30 122.9(3) .
O3 C29 C31 120.4(3) .
C30 C29 C31 116.7(3) .

loop_
_geom_bond_atom_site_label_1
_geom_bond_atom_site_label_2
_geom_bond_distance
_geom_bond_site_symmetry_2
Ni1 S1 2.1269(6) .
Ni1 P1 2.1790(6) .
Ni1 O1 1.8673(14) .
Ni1 N2 1.8720(18) .
S1 C1 1.757(2) .
P1 C17 1.814(2) .
P1 C23 1.818(2) .
P1 C16 1.844(2) .
O2 C6 1.432(3) .
O2 C5 1.370(3) .
O1 C4 1.311(2) .
N1 N2 1.396(2) .
N1 C1 1.295(3) .
N2 C2 1.298(3) .
N3 H3 0.8597 .
N3 C10 1.401(3) .
N3 C1 1.366(3) .
C18 H18 0.9300 .
C18 C17 1.391(3) .
C18 C19 1.387(3) .
C17 C22 1.391(3) .
C6 H6A 0.9600 .
C6 H6B 0.9600 .
C6 H6C 0.9600 .
C22 H22 0.9300 .
C22 C21 1.385(3) .
C8 H8 0.9300 .
C8 C7 1.401(3) .
C8 C9 1.364(3) .
C19 H19 0.9300 .
C19 C20 1.383(4) .
C12 H12 0.9300 .
C12 C13 1.380(3) .
C12 C11 1.390(3) .
C10 C11 1.398(3) .
C10 C15 1.401(3) .
C26 H26 0.9300 .
C26 C27 1.377(4) .
C26 C25 1.374(3) .
C20 H20 0.9300 .
C20 C21 1.384(4) .
C13 H13 0.9300 .
C13 C14 1.377(3) .
C4 C5 1.429(3) .
C4 C3 1.410(3) .
C27 H27 0.9300 .
C27 C28 1.388(3) .
C25 H25 0.9300 .
C25 C24 1.387(3) .
C23 C24 1.387(3) .
C23 C28 1.388(3) .
C5 C7 1.382(3) .
C3 C2 1.427(3) .
C3 C9 1.415(3) .
C2 H2 0.9300 .
C11 H11 0.9300 .
C24 H24 0.9300 .
C28 H28 0.9300 .
C16 C16 1.535(4) 2_666
C16 H16A 0.9700 .
C16 H16B 0.9700 .
C7 H7 0.9300 .
C21 H21 0.9300 .
C14 H14 0.9300 .
C14 C15 1.384(3) .
C9 H9 0.9300 .
C15 H15 0.9300 .
O3 C29 1.205(3) .
C30 H30A 0.9600 .
C30 H30B 0.9600 .
C30 H30C 0.9600 .
C30 C29 1.458(4) .
C31 H31A 0.9600 .
C31 H31B 0.9600 .
C31 H31C 0.9600 .
C31 C29 1.521(4) .

loop_
_geom_torsion_atom_site_label_1
_geom_torsion_atom_site_label_2
_geom_torsion_atom_site_label_3
_geom_torsion_atom_site_label_4
_geom_torsion
_geom_torsion_site_symmetry_4
Ni1 S1 C1 N1 -0.2(2) .
Ni1 S1 C1 N3 179.05(15) .
Ni1 P1 C17 C18 -172.34(15) .
Ni1 P1 C17 C22 10.68(18) .
Ni1 P1 C23 C24 90.64(19) .
Ni1 P1 C23 C28 -88.7(2) .
Ni1 P1 C16 C16 -39.5(2) 2_666
Ni1 O1 C4 C5 170.20(14) .
Ni1 O1 C4 C3 -9.9(3) .
Ni1 N2 C2 C3 -3.4(3) .
S1 Ni1 N2 N1 -4.99(15) .
S1 Ni1 N2 C2 175.11(19) .
P1 Ni1 O1 C4 -171.37(17) .
P1 C17 C22 C21 177.10(16) .
P1 C23 C24 C25 -179.26(18) .
P1 C23 C28 C27 -178.6(2) .
O2 C5 C7 C8 179.5(2) .
O1 Ni1 N2 N1 175.50(16) .
O1 Ni1 N2 C2 -4.4(2) .
O1 C4 C5 O2 0.1(3) .
O1 C4 C5 C7 179.6(2) .
O1 C4 C3 C2 -0.3(3) .
O1 C4 C3 C9 -179.1(2) .
N1 N2 C2 C3 176.7(2) .
N2 Ni1 O1 C4 10.94(18) .
N2 N1 C1 S1 -3.1(3) .
N2 N1 C1 N3 177.71(19) .
N3 C10 C11 C12 -177.9(2) .
N3 C10 C15 C14 178.9(2) .
C18 C17 C22 C21 0.1(3) .
C18 C19 C20 C21 0.1(3) .
C17 P1 C23 C24 -143.59(19) .
C17 P1 C23 C28 37.1(2) .
C17 P1 C16 C16 -160.99(19) 2_666
C17 C18 C19 C20 1.9(3) .
C17 C22 C21 C20 1.9(3) .
C6 O2 C5 C4 -177.46(19) .
C6 O2 C5 C7 3.0(3) .
C19 C18 C17 P1 -178.96(17) .
C19 C18 C17 C22 -2.0(3) .
C19 C20 C21 C22 -2.0(3) .
C12 C13 C14 C15 1.1(4) .
C10 N3 C1 S1 178.02(18) .
C10 N3 C1 N1 -2.7(4) .
C26 C27 C28 C23 -2.6(5) .
C26 C25 C24 C23 -1.6(4) .
C13 C12 C11 C10 -1.6(4) .
C13 C14 C15 C10 -0.4(4) .
C4 C5 C7 C8 -0.1(4) .
C4 C3 C2 N2 7.5(4) .
C4 C3 C9 C8 -1.1(4) .
C27 C26 C25 C24 1.1(4) .
C25 C26 C27 C28 1.0(5) .
C23 P1 C17 C18 57.39(19) .
C23 P1 C17 C22 -119.59(17) .
C23 P1 C16 C16 91.0(2) 2_666
C5 C4 C3 C2 179.6(2) .
C5 C4 C3 C9 0.9(3) .
C3 C4 C5 O2 -179.88(19) .
C3 C4 C5 C7 -0.3(3) .
C2 C3 C9 C8 -179.9(2) .
C1 N1 N2 Ni1 5.8(2) .
C1 N1 N2 C2 -174.3(2) .
C1 N3 C10 C11 4.9(4) .
C1 N3 C10 C15 -175.2(2) .
C11 C12 C13 C14 0.0(4) .
C11 C10 C15 C14 -1.2(3) .
C24 C23 C28 C27 2.0(4) .
C28 C23 C24 C25 0.1(3) .
C16 P1 C17 C18 -53.92(19) .
C16 P1 C17 C22 129.10(17) .
C16 P1 C23 C24 -32.9(2) .
C16 P1 C23 C28 147.8(2) .
C7 C8 C9 C3 0.7(4) .
C9 C8 C7 C5 -0.1(4) .
C9 C3 C2 N2 -173.7(2) .
C15 C10 C11 C12 2.2(3) .
